data_4309753
loop_
_publ_author_name
'Gordon H. John'
'Iain May'
'Clint A. Sharrad'
'Andrew D. Sutton'
'David Collison'
'Madeleine Helliwell'
'Mark J. Sarsfield'

_publ_section_title
;
The Synthesis, Structural, and Spectroscopic Characterization of
Uranium(IV) Perrhenate Complexes
;
_journal_name_full 'Inorganic Chemistry'
_journal_page_first 7606
_journal_page_last 7615
_journal_paper_doi 10.1021/ic0507971
_journal_volume 44
_journal_year 2005
_chemical_formula_sum 'C48 H108 O20 P4 Re4 U'
_chemical_formula_weight 2112.05
_space_group_IT_number 9
_symmetry_cell_setting monoclinic
_symmetry_Int_Tables_number 9
_symmetry_space_group_name_Hall 'C -2yc'
_symmetry_space_group_name_H-M 'C 1 c 1'
_atom_sites_solution_hydrogens geom
_atom_sites_solution_primary direct
_atom_sites_solution_secondary difmap
_audit_creation_date 19101-10-02
_audit_creation_method 'by teXsan v1.7'
_cell_angle_alpha 90.00
_cell_angle_beta 90.00(3)
_cell_angle_gamma 90.00
_cell_formula_units_Z 4
_cell_length_a 21.40(2)
_cell_length_b 21.68(2)
_cell_length_c 14.78(2)
_cell_measurement_reflns_used 49029
_cell_measurement_temperature 100(2)
_cell_measurement_theta_max 25.03
_cell_measurement_theta_min 2.33
_cell_volume 6857(13)
_computing_cell_refinement 'DENZO (Otwinowski, Z. 1988)'
_computing_data_collection 'MSC RAXIS11 Control'
_computing_data_reduction 'DENZO (Otwinowski, Z. 1988)'
_computing_publication_material 'teXsan (MSC, 1995)'
_computing_structure_refinement 'SHELXL-97 (Sheldrick, 1997)'
_computing_structure_solution
;
SIR97 (Altomare, et. al. 1997)
;
_diffrn_ambient_temperature 100(2)
_diffrn_measurement_device 'Rigaku RAXIS'
_diffrn_measurement_method '103 x 3 degree phi scans'
_diffrn_radiation_detector 'image plate'
_diffrn_radiation_monochromator graphite
_diffrn_radiation_source 'Rigaku rotating anode'
_diffrn_radiation_type MoK\a
_diffrn_radiation_wavelength 0.71069
_diffrn_reflns_av_R_equivalents 0.06
_diffrn_reflns_av_sigmaI/netI 0.0549
_diffrn_reflns_limit_h_max 25
_diffrn_reflns_limit_h_min -25
_diffrn_reflns_limit_k_max 25
_diffrn_reflns_limit_k_min -25
_diffrn_reflns_limit_l_max 17
_diffrn_reflns_limit_l_min -17
_diffrn_reflns_number 49029
_diffrn_reflns_theta_max 25.03
_diffrn_reflns_theta_min 2.33
_diffrn_standards_decay_% 0.00
_diffrn_standards_interval_count 0
_diffrn_standards_number 0
_exptl_absorpt_coefficient_mu 9.545
_exptl_absorpt_correction_type none
_exptl_crystal_colour green
_exptl_crystal_density_diffrn 2.046
_exptl_crystal_density_method 'not measured'
_exptl_crystal_description prismatic
_exptl_crystal_F_000 4032
_exptl_crystal_size_max 0.12
_exptl_crystal_size_mid 0.1
_exptl_crystal_size_min 0.08
_refine_ls_abs_structure_details 'Flack H D (1983), Acta Cryst. A39, 876-881'
_refine_ls_abs_structure_Flack 0.00
_refine_ls_extinction_coef 0.000347(18)
_refine_ls_extinction_expression Fc^*^=kFc[1+0.001xFc^2^\l^3^/sin(2\q)]^-1/4^
_refine_ls_extinction_method SHELXL
_refine_ls_goodness_of_fit_ref 1.042
_refine_ls_hydrogen_treatment mixed
_refine_ls_matrix_type full
_refine_ls_number_parameters 698
_refine_ls_number_reflns 11595
_refine_ls_number_restraints 498
_refine_ls_restrained_S_all 1.024
_refine_ls_R_factor_all 0.0329
_refine_ls_R_factor_gt 0.0322
_refine_ls_shift/su_max 0.002
_refine_ls_shift/su_mean 0.000
_refine_ls_structure_factor_coef Fsqd
_refine_ls_weighting_details 'w=1/[\s^2^(Fo^2^)+(0.0261P)^2^+71.9394P] where P=(Fo^2^+2Fc^2^)/3'
_refine_ls_weighting_scheme calc
_refine_ls_wR_factor_gt 0.0799
_refine_ls_wR_factor_ref 0.0803
_reflns_number_gt 11431
_reflns_number_total 11595
_reflns_threshold_expression >2sigma(I)
_cod_data_source_file ic0507971si20050518_120509.cif
_cod_data_source_block s989100cc
_cod_depositor_comments
;
The following automatic conversions were performed:

'_refine_ls_weighting_scheme' value 'calc
w=1/[\s^2^(Fo^2^)+(0.0261P)^2^+71.9394P] where P=(Fo^2^+2Fc^2^)/3'
was changed to 'calc'. New tag '_refine_ls_weighting_details' was
created. The value of the new tag was set to
'w=1/[\s^2^(Fo^2^)+(0.0261P)^2^+71.9394P] where P=(Fo^2^+2Fc^2^)/3'.

Automatic conversion script
Id: cif_fix_values 3143 2015-03-26 13:38:13Z robertas 
;
_cod_original_sg_symbol_H-M 'C c '
_cod_database_code 4309753

loop_
_symmetry_equiv_pos_as_xyz
'x, y, z'
'x, -y, z+1/2'
'x+1/2, y+1/2, z'
'x+1/2, -y+1/2, z+1/2'

loop_
_atom_site_label
_atom_site_type_symbol
_atom_site_fract_x
_atom_site_fract_y
_atom_site_fract_z
_atom_site_U_iso_or_equiv
_atom_site_adp_type
_atom_site_occupancy
_atom_site_calc_flag
_atom_site_refinement_flags
_atom_site_disorder_assembly
_atom_site_disorder_group
U1 U 0.34413(3) 0.251571(14) 0.14307(2) 0.01536(9) Uani 1 d U . .
Re1 Re 0.34701(3) 0.123006(17) -0.05446(3) 0.02059(10) Uani 1 d U . .
Re2 Re 0.34520(3) 0.410398(17) -0.00500(3) 0.02132(10) Uani 1 d U . .
Re3 Re 0.48875(2) 0.23661(3) 0.31618(4) 0.02342(14) Uani 1 d U . .
Re4 Re 0.19732(2) 0.23796(3) 0.31355(4) 0.02138(14) Uani 1 d U . .
P1 P 0.3520(2) 0.08852(12) 0.2328(2) 0.0236(7) Uani 1 d U . .
P2 P 0.18575(18) 0.25835(16) 0.0296(2) 0.0192(7) Uani 1 d U . .
P3 P 0.3325(2) 0.38925(16) 0.2948(2) 0.0349(10) Uani 1 d U . .
P4 P 0.50404(19) 0.26335(18) 0.0336(3) 0.0239(8) Uani 1 d U . .
O1 O 0.3473(7) 0.1930(3) 0.0025(5) 0.0287(15) Uani 1 d U . .
O2 O 0.2909(6) 0.0761(5) -0.0160(7) 0.041(3) Uani 1 d U . .
O3 O 0.4148(6) 0.0875(5) -0.0416(8) 0.045(3) Uani 1 d U . .
O4 O 0.3360(5) 0.1344(4) -0.1665(6) 0.032(2) Uani 1 d U . .
O5 O 0.3552(5) 0.1510(3) 0.1857(6) 0.031(2) Uani 1 d U . .
O6 O 0.3408(6) 0.3333(3) 0.0312(5) 0.0251(16) Uani 1 d U . .
O7 O 0.2781(6) 0.4476(5) 0.0216(10) 0.047(3) Uani 1 d U . .
O8 O 0.4078(6) 0.4481(5) 0.0391(9) 0.042(3) Uani 1 d U . .
O9 O 0.3506(8) 0.4127(4) -0.1171(7) 0.044(2) Uani 1 d U . .
O10 O 0.2437(5) 0.2475(5) 0.0868(8) 0.028(2) Uani 1 d U . .
O11 O 0.4141(5) 0.2523(4) 0.2736(7) 0.0232(19) Uani 1 d U . .
O12 O 0.5112(5) 0.1644(5) 0.2852(8) 0.037(2) Uani 1 d U . .
O13 O 0.5411(5) 0.2877(5) 0.2776(9) 0.036(2) Uani 1 d U . .
O14 O 0.4873(6) 0.2407(6) 0.4308(9) 0.043(3) Uani 1 d U . .
O15 O 0.3324(5) 0.3457(3) 0.2139(6) 0.032(2) Uani 1 d U . .
O16 O 0.2742(5) 0.2363(4) 0.2698(7) 0.0270(19) Uani 1 d U . .
O17 O 0.1612(6) 0.1686(5) 0.2918(9) 0.044(3) Uani 1 d U . .
O18 O 0.1570(5) 0.2954(5) 0.2641(7) 0.035(2) Uani 1 d U . .
O19 O 0.1998(6) 0.2507(5) 0.4256(8) 0.032(2) Uani 1 d U . .
O20 O 0.4462(5) 0.2545(4) 0.0916(7) 0.0239(19) Uani 1 d U . .
C1 C 0.4117(7) 0.0397(6) 0.1830(9) 0.029(3) Uani 1 d U . .
H1A H 0.3967 0.0260 0.1245 0.035 Uiso 1 calc R . .
H1B H 0.4484 0.0649 0.1724 0.035 Uiso 1 calc R . .
C2 C 0.4327(8) -0.0188(7) 0.2377(11) 0.036(3) Uani 1 d U . .
H2A H 0.4429 -0.0072 0.2993 0.043 Uiso 1 calc R . .
H2B H 0.3988 -0.0485 0.2397 0.043 Uiso 1 calc R . .
C3 C 0.4893(7) -0.0476(7) 0.1927(12) 0.040(3) Uani 1 d U . .
H3A H 0.5240 -0.0187 0.1932 0.048 Uiso 1 calc R . .
H3B H 0.4798 -0.0577 0.1303 0.048 Uiso 1 calc R . .
C4 C 0.5069(11) -0.1057(9) 0.2442(15) 0.064(6) Uani 1 d U . .
H4A H 0.5116 -0.0961 0.3072 0.096 Uiso 1 calc R . .
H4B H 0.5456 -0.1217 0.2211 0.096 Uiso 1 calc R . .
H4C H 0.4746 -0.1360 0.2368 0.096 Uiso 1 calc R . .
C5 C 0.2747(6) 0.0577(6) 0.2180(9) 0.027(3) Uani 1 d U . .
H5A H 0.2450 0.0880 0.2399 0.032 Uiso 1 calc R . .
H5B H 0.2673 0.0526 0.1537 0.032 Uiso 1 calc R . .
C6 C 0.2608(6) -0.0038(6) 0.2647(10) 0.028(3) Uani 1 d U . .
H6A H 0.2616 0.0017 0.3298 0.033 Uiso 1 calc R . .
H6B H 0.2926 -0.0338 0.2487 0.033 Uiso 1 calc R . .
C7 C 0.1964(6) -0.0276(6) 0.2354(10) 0.029(3) Uani 1 d U . .
H7A H 0.1645 0.0018 0.2529 0.034 Uiso 1 calc R . .
H7B H 0.1953 -0.0320 0.1701 0.034 Uiso 1 calc R . .
C8 C 0.1835(8) -0.0888(8) 0.2792(12) 0.044(4) Uani 1 d U . .
H8A H 0.2182 -0.1161 0.2687 0.066 Uiso 1 calc R . .
H8B H 0.1463 -0.1063 0.2537 0.066 Uiso 1 calc R . .
H8C H 0.1780 -0.0831 0.3431 0.066 Uiso 1 calc R . .
C9 C 0.3712(6) 0.0904(6) 0.3495(9) 0.028(3) Uani 1 d U . .
H9A H 0.3670 0.0488 0.3728 0.033 Uiso 1 calc R . .
H9B H 0.4150 0.1015 0.3544 0.033 Uiso 1 calc R . .
C10 C 0.3326(7) 0.1352(6) 0.4150(9) 0.033(3) Uani 1 d U . .
H10A H 0.3398 0.1778 0.3975 0.040 Uiso 1 calc R . .
H10B H 0.2883 0.1268 0.4089 0.040 Uiso 1 calc R . .
C11 C 0.3518(11) 0.1262(6) 0.5102(8) 0.040(4) Uani 1 d U . .
H11A H 0.3960 0.1353 0.5167 0.047 Uiso 1 calc R . .
H11B H 0.3450 0.0836 0.5277 0.047 Uiso 1 calc R . .
C12 C 0.3135(9) 0.1692(8) 0.5723(13) 0.061(5) Uani 1 d U . .
H12A H 0.3235 0.2113 0.5589 0.091 Uiso 1 calc R . .
H12B H 0.3235 0.1605 0.6344 0.091 Uiso 1 calc R . .
H12C H 0.2697 0.1623 0.5624 0.091 Uiso 1 calc R . .
C13 C 0.1618(7) 0.3365(6) 0.0432(11) 0.026(3) Uani 1 d U . .
H13A H 0.1514 0.3429 0.1063 0.031 Uiso 1 calc R . .
H13B H 0.1973 0.3628 0.0295 0.031 Uiso 1 calc R . .
C14 C 0.1070(7) 0.3579(7) -0.0134(10) 0.025(3) Uani 1 d U . .
H14A H 0.0700 0.3348 0.0036 0.029 Uiso 1 calc R . .
H14B H 0.1155 0.3497 -0.0767 0.029 Uiso 1 calc R . .
C15 C 0.0942(7) 0.4279(6) -0.0007(11) 0.030(3) Uani 1 d U . .
H15A H 0.0858 0.4361 0.0626 0.036 Uiso 1 calc R . .
H15B H 0.1313 0.4509 -0.0176 0.036 Uiso 1 calc R . .
C16 C 0.0387(9) 0.4508(8) -0.0576(11) 0.041(4) Uani 1 d U . .
H16A H 0.0065 0.4199 -0.0580 0.062 Uiso 1 calc R . .
H16B H 0.0523 0.4584 -0.1184 0.062 Uiso 1 calc R . .
H16C H 0.0226 0.4882 -0.0319 0.062 Uiso 1 calc R . .
C17 C 0.2006(6) 0.2429(6) -0.0888(10) 0.017(2) Uani 1 d U . .
H17A H 0.2161 0.2010 -0.0942 0.021 Uiso 1 calc R . .
H17B H 0.1611 0.2449 -0.1210 0.021 Uiso 1 calc R . .
C18 C 0.2467(8) 0.2858(7) -0.1355(12) 0.032(3) Uani 1 d U . .
H18A H 0.2867 0.2835 -0.1049 0.038 Uiso 1 calc R . .
H18B H 0.2317 0.3280 -0.1306 0.038 Uiso 1 calc R . .
C19 C 0.2558(8) 0.2695(7) -0.2374(12) 0.034(3) Uani 1 d U . .
H19A H 0.2846 0.2989 -0.2639 0.041 Uiso 1 calc R . .
H19B H 0.2749 0.2290 -0.2415 0.041 Uiso 1 calc R . .
C20 C 0.1959(9) 0.2693(7) -0.2927(13) 0.038(4) Uani 1 d U . .
H20A H 0.1666 0.2409 -0.2664 0.057 Uiso 1 calc R . .
H20B H 0.2050 0.2569 -0.3536 0.057 Uiso 1 calc R . .
H20C H 0.1782 0.3100 -0.2931 0.057 Uiso 1 calc R . .
C21 C 0.1245(6) 0.2078(6) 0.0645(10) 0.022(3) Uani 1 d U . .
H21A H 0.1115 0.2191 0.1252 0.026 Uiso 1 calc R . .
H21B H 0.0889 0.2135 0.0247 0.026 Uiso 1 calc R . .
C22 C 0.1431(7) 0.1392(7) 0.0639(12) 0.029(3) Uani 1 d U . .
H22A H 0.1580 0.1282 0.0041 0.035 Uiso 1 calc R . .
H22B H 0.1771 0.1328 0.1062 0.035 Uiso 1 calc R . .
C23 C 0.0894(7) 0.0972(7) 0.0890(12) 0.031(3) Uani 1 d U . .
H23A H 0.0728 0.1102 0.1470 0.038 Uiso 1 calc R . .
H23B H 0.1054 0.0556 0.0963 0.038 Uiso 1 calc R . .
C24 C 0.0355(9) 0.0958(8) 0.0195(17) 0.055(6) Uani 1 d U . .
H24A H 0.0197 0.1368 0.0110 0.082 Uiso 1 calc R . .
H24B H 0.0027 0.0696 0.0414 0.082 Uiso 1 calc R . .
H24C H 0.0507 0.0802 -0.0371 0.082 Uiso 1 calc R . .
C25 C 0.2545(8) 0.4253(7) 0.3078(12) 0.043(3) Uani 1 d U . .
H25A H 0.2261 0.3946 0.3319 0.052 Uiso 1 calc R . .
H25B H 0.2578 0.4580 0.3523 0.052 Uiso 1 calc R . .
C26 C 0.2282(9) 0.4497(8) 0.2300(12) 0.048(4) Uani 1 d U . .
H26A H 0.2166 0.4159 0.1904 0.057 Uiso 1 calc R . .
H26B H 0.2597 0.4739 0.1989 0.057 Uiso 1 calc R . .
C27 C 0.1707(9) 0.4904(8) 0.2454(13) 0.049(4) Uani 1 d U . .
H27A H 0.1508 0.4992 0.1879 0.059 Uiso 1 calc R . .
H27B H 0.1408 0.4686 0.2831 0.059 Uiso 1 calc R . .
C28 C 0.1893(9) 0.5509(7) 0.2913(11) 0.044(4) Uani 1 d U . .
H28A H 0.2170 0.5423 0.3409 0.066 Uiso 1 calc R . .
H28B H 0.1526 0.5713 0.3136 0.066 Uiso 1 calc R . .
H28C H 0.2101 0.5770 0.2484 0.066 Uiso 1 calc R . .
C29 C 0.3883(7) 0.4480(6) 0.2736(9) 0.031(3) Uani 1 d U . .
H29A H 0.3794 0.4671 0.2157 0.038 Uiso 1 calc R . .
H29B H 0.3849 0.4795 0.3200 0.038 Uiso 1 calc R . .
C30 C 0.4536(7) 0.4226(7) 0.2728(10) 0.036(3) Uani 1 d U . .
H30A H 0.4560 0.3888 0.2299 0.043 Uiso 1 calc R . .
H30B H 0.4636 0.4065 0.3322 0.043 Uiso 1 calc R . .
C31 C 0.5027(8) 0.4730(8) 0.2464(13) 0.044(4) Uani 1 d U . .
H31A H 0.5436 0.4537 0.2437 0.052 Uiso 1 calc R . .
H31B H 0.4929 0.4878 0.1861 0.052 Uiso 1 calc R . .
C32 C 0.5068(8) 0.5279(8) 0.3088(11) 0.046(4) Uani 1 d U . .
H32A H 0.4658 0.5447 0.3183 0.068 Uiso 1 calc R . .
H32B H 0.5332 0.5588 0.2821 0.068 Uiso 1 calc R . .
H32C H 0.5242 0.5153 0.3657 0.068 Uiso 1 calc R . .
C33 C 0.3439(11) 0.3507(5) 0.4003(7) 0.034(2) Uani 1 d U . .
H33A H 0.3093 0.3226 0.4107 0.040 Uiso 1 calc R . .
H33B H 0.3819 0.3264 0.3972 0.040 Uiso 1 calc R . .
C34 C 0.3486(9) 0.3960(5) 0.4805(7) 0.028(2) Uani 1 d U . .
H34A H 0.3848 0.4223 0.4719 0.033 Uiso 1 calc R . .
H34B H 0.3118 0.4222 0.4809 0.033 Uiso 1 calc R . .
C35 C 0.3539(9) 0.3641(6) 0.5701(9) 0.036(3) Uani 1 d U . .
H35A H 0.3908 0.3381 0.5707 0.043 Uiso 1 calc R . .
H35B H 0.3176 0.3382 0.5799 0.043 Uiso 1 calc R . .
C36 C 0.3585(9) 0.4122(7) 0.6445(9) 0.047(5) Uani 1 d U . .
H36A H 0.4009 0.4262 0.6496 0.070 Uiso 1 calc R . .
H36B H 0.3455 0.3943 0.7009 0.070 Uiso 1 calc R . .
H36C H 0.3319 0.4465 0.6301 0.070 Uiso 1 calc R . .
C37 C 0.5327(7) 0.3419(6) 0.0506(11) 0.027(3) Uani 1 d U . .
H37A H 0.4994 0.3703 0.0350 0.032 Uiso 1 calc R . .
H37B H 0.5415 0.3473 0.1145 0.032 Uiso 1 calc R . .
C38 C 0.5901(8) 0.3600(7) -0.0019(12) 0.035(3) Uani 1 d U . .
H38A H 0.5820 0.3561 -0.0662 0.042 Uiso 1 calc R . .
H38B H 0.6244 0.3327 0.0135 0.042 Uiso 1 calc R . .
C39 C 0.6078(7) 0.4270(7) 0.0207(10) 0.029(3) Uani 1 d U . .
H39A H 0.5731 0.4538 0.0056 0.035 Uiso 1 calc R . .
H39B H 0.6153 0.4304 0.0852 0.035 Uiso 1 calc R . .
C40 C 0.6653(10) 0.4480(8) -0.0299(14) 0.053(5) Uani 1 d U . .
H40A H 0.7012 0.4259 -0.0081 0.080 Uiso 1 calc R . .
H40B H 0.6713 0.4914 -0.0205 0.080 Uiso 1 calc R . .
H40C H 0.6600 0.4401 -0.0934 0.080 Uiso 1 calc R . .
C41 C 0.5638(7) 0.2101(7) 0.0663(12) 0.031(3) Uani 1 d U . .
H41A H 0.6012 0.2186 0.0312 0.037 Uiso 1 calc R . .
H41B H 0.5739 0.2168 0.1295 0.037 Uiso 1 calc R . .
C42 C 0.5462(7) 0.1430(7) 0.0533(11) 0.029(3) Uani 1 d U . .
H42A H 0.5380 0.1360 -0.0103 0.035 Uiso 1 calc R . .
H42B H 0.5077 0.1351 0.0861 0.035 Uiso 1 calc R . .
C43 C 0.5959(7) 0.0968(7) 0.0851(12) 0.032(3) Uani 1 d U . .
H43A H 0.6081 0.1067 0.1466 0.039 Uiso 1 calc R . .
H43B H 0.5781 0.0557 0.0852 0.039 Uiso 1 calc R . .
C44 C 0.6534(8) 0.0977(8) 0.0245(15) 0.045(5) Uani 1 d U . .
H44A H 0.6430 0.0809 -0.0337 0.068 Uiso 1 calc R . .
H44B H 0.6859 0.0734 0.0516 0.068 Uiso 1 calc R . .
H44C H 0.6677 0.1394 0.0173 0.068 Uiso 1 calc R . .
C45 C 0.4907(9) 0.2499(8) -0.0860(12) 0.035(3) Uani 1 d U . .
H45A H 0.5305 0.2540 -0.1167 0.042 Uiso 1 calc R . .
H45B H 0.4774 0.2074 -0.0930 0.042 Uiso 1 calc R . .
C46 C 0.4450(8) 0.2893(8) -0.1339(11) 0.033(3) Uani 1 d U . .
H46A H 0.4607 0.3312 -0.1354 0.040 Uiso 1 calc R . .
H46B H 0.4061 0.2894 -0.1002 0.040 Uiso 1 calc R . .
C47 C 0.4320(9) 0.2684(9) -0.2296(11) 0.042(4) Uani 1 d U . .
H47A H 0.3966 0.2914 -0.2529 0.050 Uiso 1 calc R . .
H47B H 0.4203 0.2251 -0.2286 0.050 Uiso 1 calc R . .
C48 C 0.4881(9) 0.2768(10) -0.2951(13) 0.045(4) Uani 1 d U . .
H48A H 0.4823 0.3136 -0.3302 0.068 Uiso 1 calc R . .
H48B H 0.4908 0.2418 -0.3347 0.068 Uiso 1 calc R . .
H48C H 0.5261 0.2802 -0.2607 0.068 Uiso 1 calc R . .

loop_
_atom_site_aniso_label
_atom_site_aniso_U_11
_atom_site_aniso_U_22
_atom_site_aniso_U_33
_atom_site_aniso_U_23
_atom_site_aniso_U_13
_atom_site_aniso_U_12
U1 0.01382(18) 0.01381(15) 0.01845(17) 0.00007(12) -0.0006(2) 0.0001(2)
Re1 0.0221(2) 0.01758(18) 0.02213(19) -0.00329(15) -0.0017(3) -0.0004(3)
Re2 0.0249(2) 0.01672(18) 0.0223(2) 0.00159(15) -0.0008(3) -0.0012(3)
Re3 0.0189(3) 0.0250(3) 0.0263(3) -0.0015(2) -0.0058(2) 0.0038(2)
Re4 0.0192(3) 0.0237(3) 0.0211(3) 0.0012(2) 0.0025(2) -0.0013(2)
P1 0.028(2) 0.0177(12) 0.0252(14) 0.0022(10) 0.0009(15) -0.0026(14)
P2 0.0168(19) 0.0228(17) 0.0180(18) 0.0001(13) -0.0021(14) -0.0007(13)
P3 0.053(3) 0.0233(14) 0.0283(18) -0.0016(12) -0.0037(17) -0.0016(16)
P4 0.023(2) 0.0281(19) 0.0209(19) -0.0022(15) 0.0027(15) -0.0043(14)
O1 0.036(4) 0.031(3) 0.019(3) -0.010(3) 0.006(5) -0.005(5)
O2 0.065(7) 0.031(5) 0.028(5) 0.002(4) 0.002(5) -0.015(5)
O3 0.048(6) 0.054(7) 0.031(6) -0.022(5) -0.015(5) 0.026(5)
O4 0.033(6) 0.029(4) 0.035(4) -0.007(3) -0.005(4) 0.002(4)
O5 0.049(7) 0.009(3) 0.035(4) 0.003(3) -0.003(4) 0.005(3)
O6 0.035(5) 0.023(3) 0.018(3) 0.010(3) -0.007(5) 0.004(4)
O7 0.033(5) 0.021(5) 0.088(9) 0.006(5) 0.001(6) 0.002(4)
O8 0.039(5) 0.033(6) 0.053(7) -0.014(5) -0.014(5) -0.006(4)
O9 0.051(7) 0.031(4) 0.051(5) 0.002(4) -0.010(6) -0.003(6)
O10 0.020(4) 0.035(5) 0.027(5) -0.001(4) -0.011(4) 0.003(3)
O11 0.022(4) 0.037(5) 0.010(4) -0.010(3) -0.006(3) 0.001(3)
O12 0.034(6) 0.031(5) 0.046(6) 0.000(4) -0.006(5) 0.008(4)
O13 0.015(5) 0.030(5) 0.065(7) -0.009(5) -0.014(4) 0.004(4)
O14 0.034(7) 0.061(8) 0.035(5) 0.004(5) -0.022(5) 0.017(5)
O15 0.054(7) 0.013(3) 0.029(4) -0.008(3) -0.006(4) 0.005(3)
O16 0.028(4) 0.029(5) 0.024(4) 0.011(4) 0.003(3) 0.001(3)
O17 0.038(6) 0.037(5) 0.057(7) -0.008(5) 0.003(5) -0.010(5)
O18 0.034(6) 0.042(5) 0.029(5) -0.006(4) -0.006(4) 0.002(4)
O19 0.028(6) 0.025(5) 0.044(5) -0.002(4) -0.005(4) 0.004(4)
O20 0.019(4) 0.035(5) 0.018(4) 0.005(4) -0.002(3) 0.001(3)
C1 0.040(7) 0.019(6) 0.028(6) 0.001(5) -0.002(5) 0.006(5)
C2 0.042(8) 0.027(7) 0.038(8) 0.016(6) 0.008(6) 0.001(5)
C3 0.036(8) 0.036(8) 0.048(9) 0.000(6) 0.002(7) 0.010(6)
C4 0.075(14) 0.042(10) 0.074(14) 0.010(9) 0.003(11) 0.027(9)
C5 0.026(5) 0.032(6) 0.023(6) 0.002(5) -0.004(5) 0.001(5)
C6 0.011(6) 0.030(6) 0.043(8) 0.014(6) -0.002(5) -0.002(4)
C7 0.019(6) 0.036(7) 0.031(7) 0.020(6) -0.013(5) -0.001(5)
C8 0.041(9) 0.045(9) 0.047(10) 0.026(7) -0.001(7) -0.020(7)
C9 0.031(7) 0.022(6) 0.031(5) 0.002(4) -0.003(5) 0.010(5)
C10 0.036(10) 0.028(6) 0.035(5) 0.003(5) 0.010(6) 0.003(6)
C11 0.054(10) 0.036(6) 0.028(6) 0.000(5) 0.002(7) 0.020(8)
C12 0.084(13) 0.044(9) 0.054(9) -0.017(8) 0.005(9) 0.027(9)
C13 0.025(7) 0.024(5) 0.029(7) 0.001(5) 0.000(5) -0.002(5)
C14 0.019(6) 0.022(6) 0.033(7) -0.016(5) -0.003(5) -0.001(5)
C15 0.034(8) 0.016(6) 0.039(8) -0.015(6) -0.006(6) 0.009(5)
C16 0.054(10) 0.040(8) 0.031(8) 0.002(7) -0.003(7) 0.020(7)
C17 0.007(6) 0.019(6) 0.027(5) 0.008(5) 0.003(4) 0.006(5)
C18 0.025(8) 0.023(7) 0.047(7) 0.009(6) 0.006(6) -0.009(6)
C19 0.026(7) 0.030(8) 0.047(8) 0.008(7) 0.022(6) 0.012(6)
C20 0.047(9) 0.022(7) 0.047(9) -0.001(7) 0.015(7) 0.016(7)
C21 0.015(6) 0.023(5) 0.028(7) 0.000(6) -0.002(5) 0.004(5)
C22 0.022(7) 0.021(6) 0.046(9) -0.003(6) -0.005(6) 0.002(5)
C23 0.036(8) 0.015(6) 0.043(9) -0.003(6) 0.003(6) 0.004(6)
C24 0.045(10) 0.023(8) 0.097(16) 0.009(9) -0.019(10) -0.023(7)
C25 0.053(7) 0.028(7) 0.049(9) -0.012(6) 0.005(7) -0.009(5)
C26 0.058(9) 0.040(8) 0.045(8) -0.011(6) 0.002(7) 0.002(6)
C27 0.067(10) 0.038(8) 0.042(9) -0.008(7) -0.001(8) -0.005(6)
C28 0.063(11) 0.040(8) 0.029(9) -0.011(6) -0.007(7) 0.004(8)
C29 0.036(6) 0.029(6) 0.029(7) 0.005(5) -0.007(5) 0.002(5)
C30 0.054(7) 0.032(7) 0.021(7) 0.005(6) 0.018(6) 0.015(5)
C31 0.038(8) 0.044(9) 0.049(10) 0.005(7) 0.008(7) 0.003(6)
C32 0.050(10) 0.057(9) 0.029(8) 0.004(7) -0.014(7) 0.008(7)
C33 0.047(7) 0.031(6) 0.024(4) 0.002(4) 0.010(7) -0.018(7)
C34 0.029(7) 0.020(4) 0.034(5) -0.005(4) -0.008(7) 0.001(7)
C35 0.043(10) 0.020(5) 0.045(6) 0.004(5) 0.002(7) -0.005(6)
C36 0.075(15) 0.050(7) 0.016(5) 0.010(5) 0.016(7) 0.020(8)
C37 0.028(7) 0.022(5) 0.030(8) -0.015(5) 0.001(5) 0.013(4)
C38 0.035(8) 0.024(7) 0.045(9) -0.005(6) 0.006(6) -0.007(5)
C39 0.040(8) 0.024(6) 0.023(7) -0.010(5) 0.008(6) 0.006(5)
C40 0.065(12) 0.034(9) 0.060(12) -0.001(8) 0.024(9) -0.021(8)
C41 0.022(6) 0.023(5) 0.048(9) 0.006(6) 0.012(6) -0.004(5)
C42 0.023(7) 0.032(6) 0.032(8) -0.003(6) -0.008(6) -0.008(5)
C43 0.040(8) 0.022(7) 0.035(9) -0.008(7) 0.006(6) 0.001(6)
C44 0.028(8) 0.036(9) 0.072(13) -0.008(9) 0.010(8) -0.014(7)
C45 0.026(9) 0.049(9) 0.030(6) -0.017(6) -0.006(5) -0.013(6)
C46 0.042(9) 0.034(8) 0.024(6) -0.001(6) 0.005(5) -0.010(6)
C47 0.046(10) 0.062(11) 0.017(6) -0.002(7) 0.008(6) 0.009(8)
C48 0.035(10) 0.060(11) 0.040(8) 0.006(9) 0.005(7) 0.020(9)

loop_
_atom_type_symbol
_atom_type_description
_atom_type_scat_dispersion_real
_atom_type_scat_dispersion_imag
_atom_type_scat_source
C C 0.0033 0.0016 'International Tables Vol C Tables 4.2.6.8 and 6.1.1.4'
H H 0.0000 0.0000 'International Tables Vol C Tables 4.2.6.8 and 6.1.1.4'
O O 0.0106 0.0060 'International Tables Vol C Tables 4.2.6.8 and 6.1.1.4'
P P 0.1023 0.0942 'International Tables Vol C Tables 4.2.6.8 and 6.1.1.4'
Re Re -1.0185 7.2310 'International Tables Vol C Tables 4.2.6.8 and 6.1.1.4'
U U -9.6767 9.6646 'International Tables Vol C Tables 4.2.6.8 and 6.1.1.4'

loop_
_geom_angle_atom_site_label_1
_geom_angle_atom_site_label_2
_geom_angle_atom_site_label_3
_geom_angle
_geom_angle_site_symmetry_1
_geom_angle_site_symmetry_3
_geom_angle_publ_flag
O5 U1 O10 99.2(4) . . ?
O5 U1 O15 137.0(3) . . ?
O10 U1 O15 95.6(4) . . ?
O5 U1 O20 91.1(4) . . ?
O10 U1 O20 139.6(3) . . ?
O15 U1 O20 103.2(4) . . ?
O5 U1 O16 73.7(3) . . ?
O10 U1 O16 72.5(4) . . ?
O15 U1 O16 72.7(3) . . ?
O20 U1 O16 147.3(4) . . ?
O5 U1 O6 152.8(3) . . ?
O10 U1 O6 75.8(4) . . ?
O15 U1 O6 70.1(3) . . ?
O20 U1 O6 77.5(4) . . ?
O16 U1 O6 127.6(4) . . ?
O5 U1 O1 74.6(3) . . ?
O10 U1 O1 72.4(4) . . ?
O15 U1 O1 148.3(3) . . ?
O20 U1 O1 73.0(4) . . ?
O16 U1 O1 127.3(4) . . ?
O6 U1 O1 78.5(3) . . ?
O5 U1 O11 74.0(3) . . ?
O10 U1 O11 148.9(4) . . ?
O15 U1 O11 72.7(3) . . ?
O20 U1 O11 71.4(4) . . ?
O16 U1 O11 76.6(3) . . ?
O6 U1 O11 123.5(3) . . ?
O1 U1 O11 131.3(4) . . ?
O3 Re1 O2 108.0(6) . . ?
O3 Re1 O4 107.6(5) . . ?
O2 Re1 O4 108.7(5) . . ?
O3 Re1 O1 110.4(6) . . ?
O2 Re1 O1 111.6(6) . . ?
O4 Re1 O1 110.4(4) . . ?
O9 Re2 O7 106.1(7) . . ?
O9 Re2 O8 108.2(7) . . ?
O7 Re2 O8 110.6(5) . . ?
O9 Re2 O6 109.6(4) . . ?
O7 Re2 O6 109.7(6) . . ?
O8 Re2 O6 112.5(6) . . ?
O13 Re3 O14 108.5(6) . . ?
O13 Re3 O12 109.1(5) . . ?
O14 Re3 O12 108.8(6) . . ?
O13 Re3 O11 111.1(5) . . ?
O14 Re3 O11 109.4(5) . . ?
O12 Re3 O11 109.8(5) . . ?
O19 Re4 O18 108.9(5) . . ?
O19 Re4 O17 110.0(6) . . ?
O18 Re4 O17 109.6(6) . . ?
O19 Re4 O16 109.5(5) . . ?
O18 Re4 O16 109.5(5) . . ?
O17 Re4 O16 109.4(5) . . ?
O5 P1 C9 114.4(5) . . ?
O5 P1 C5 108.4(6) . . ?
C9 P1 C5 109.9(7) . . ?
O5 P1 C1 107.6(6) . . ?
C9 P1 C1 104.2(6) . . ?
C5 P1 C1 112.4(7) . . ?
O10 P2 C13 108.6(7) . . ?
O10 P2 C21 110.1(7) . . ?
C13 P2 C21 109.9(7) . . ?
O10 P2 C17 111.5(7) . . ?
C13 P2 C17 109.6(7) . . ?
C21 P2 C17 107.1(7) . . ?
O15 P3 C29 107.9(6) . . ?
O15 P3 C33 113.3(5) . . ?
C29 P3 C33 113.5(8) . . ?
O15 P3 C25 110.0(7) . . ?
C29 P3 C25 108.8(7) . . ?
C33 P3 C25 103.3(9) . . ?
O20 P4 C41 110.5(7) . . ?
O20 P4 C45 113.6(7) . . ?
C41 P4 C45 105.8(9) . . ?
O20 P4 C37 108.3(6) . . ?
C41 P4 C37 108.9(7) . . ?
C45 P4 C37 109.6(8) . . ?
Re1 O1 U1 150.4(4) . . ?
P1 O5 U1 166.1(6) . . ?
Re2 O6 U1 154.3(4) . . ?
P2 O10 U1 162.8(7) . . ?
Re3 O11 U1 147.4(5) . . ?
P3 O15 U1 154.7(5) . . ?
Re4 O16 U1 148.8(6) . . ?
P4 O20 U1 163.6(6) . . ?
C2 C1 P1 117.6(10) . . ?
C3 C2 C1 109.5(12) . . ?
C2 C3 C4 108.5(14) . . ?
C6 C5 P1 116.6(9) . . ?
C5 C6 C7 109.9(11) . . ?
C8 C7 C6 109.9(11) . . ?
C10 C9 P1 118.8(9) . . ?
C11 C10 C9 110.6(12) . . ?
C10 C11 C12 109.9(14) . . ?
C14 C13 P2 116.9(10) . . ?
C13 C14 C15 111.7(12) . . ?
C16 C15 C14 112.6(13) . . ?
C18 C17 P2 116.0(11) . . ?
C17 C18 C19 112.3(13) . . ?
C20 C19 C18 114.5(13) . . ?
C22 C21 P2 113.7(10) . . ?
C23 C22 C21 112.6(12) . . ?
C22 C23 C24 114.5(15) . . ?
C26 C25 P3 116.1(13) . . ?
C25 C26 C27 115.0(15) . . ?
C28 C27 C26 110.5(16) . . ?
C30 C29 P3 111.4(10) . . ?
C29 C30 C31 111.8(12) . . ?
C32 C31 C30 116.0(14) . . ?
C34 C33 P3 112.4(8) . . ?
C35 C34 C33 112.9(9) . . ?
C34 C35 C36 109.2(10) . . ?
C38 C37 P4 116.4(10) . . ?
C37 C38 C39 109.5(13) . . ?
C40 C39 C38 112.2(13) . . ?
C42 C41 P4 114.0(11) . . ?
C41 C42 C43 114.5(13) . . ?
C44 C43 C42 111.9(15) . . ?
C46 C45 P4 118.6(13) . . ?
C45 C46 C47 113.5(15) . . ?
C46 C47 C48 113.9(17) . . ?

loop_
_geom_bond_atom_site_label_1
_geom_bond_atom_site_label_2
_geom_bond_distance
_geom_bond_site_symmetry_2
_geom_bond_publ_flag
U1 O5 2.282(7) . ?
U1 O10 2.306(11) . ?
U1 O15 2.306(8) . ?
U1 O20 2.313(11) . ?
U1 O16 2.421(10) . ?
U1 O6 2.425(7) . ?
U1 O1 2.436(7) . ?
U1 O11 2.442(10) . ?
Re1 O3 1.654(11) . ?
Re1 O2 1.672(11) . ?
Re1 O4 1.691(9) . ?
Re1 O1 1.736(7) . ?
Re2 O9 1.662(10) . ?
Re2 O7 1.694(12) . ?
Re2 O8 1.699(11) . ?
Re2 O6 1.757(7) . ?
Re3 O13 1.675(12) . ?
Re3 O14 1.697(13) . ?
Re3 O12 1.700(11) . ?
Re3 O11 1.751(10) . ?
Re4 O19 1.680(13) . ?
Re4 O18 1.683(11) . ?
Re4 O17 1.721(11) . ?
Re4 O16 1.768(11) . ?
P1 O5 1.524(8) . ?
P1 C9 1.774(13) . ?
P1 C5 1.797(14) . ?
P1 C1 1.814(14) . ?
P2 O10 1.519(11) . ?
P2 C13 1.782(14) . ?
P2 C21 1.785(15) . ?
P2 C17 1.809(15) . ?
P3 O15 1.524(8) . ?
P3 C29 1.773(14) . ?
P3 C33 1.786(13) . ?
P3 C25 1.852(17) . ?
P4 O20 1.518(11) . ?
P4 C41 1.790(16) . ?
P4 C45 1.815(17) . ?
P4 C37 1.827(14) . ?
C1 C2 1.569(18) . ?
C2 C3 1.52(2) . ?
C3 C4 1.52(2) . ?
C5 C6 1.531(18) . ?
C6 C7 1.533(17) . ?
C7 C8 1.502(19) . ?
C9 C10 1.601(17) . ?
C10 C11 1.48(2) . ?
C11 C12 1.54(2) . ?
C13 C14 1.51(2) . ?
C14 C15 1.553(18) . ?
C15 C16 1.54(2) . ?
C17 C18 1.523(19) . ?
C18 C19 1.56(2) . ?
C19 C20 1.52(3) . ?
C21 C22 1.540(19) . ?
C22 C23 1.51(2) . ?
C23 C24 1.55(3) . ?
C25 C26 1.38(2) . ?
C26 C27 1.53(2) . ?
C27 C28 1.53(2) . ?
C29 C30 1.50(2) . ?
C30 C31 1.56(2) . ?
C31 C32 1.51(2) . ?
C33 C34 1.543(14) . ?
C34 C35 1.499(17) . ?
C35 C36 1.519(19) . ?
C37 C38 1.50(2) . ?
C38 C39 1.54(2) . ?
C39 C40 1.51(2) . ?
C41 C42 1.51(2) . ?
C42 C43 1.53(2) . ?
C43 C44 1.52(2) . ?
C45 C46 1.48(3) . ?
C46 C47 1.51(2) . ?
C47 C48 1.55(3) . ?

loop_
_geom_torsion_atom_site_label_1
_geom_torsion_atom_site_label_2
_geom_torsion_atom_site_label_3
_geom_torsion_atom_site_label_4
_geom_torsion
_geom_torsion_site_symmetry_1
_geom_torsion_site_symmetry_2
_geom_torsion_site_symmetry_3
_geom_torsion_site_symmetry_4
_geom_torsion_publ_flag
O3 Re1 O1 U1 -73.1(17) . . . . ?
O2 Re1 O1 U1 46.9(17) . . . . ?
O4 Re1 O1 U1 168.0(14) . . . . ?
O5 U1 O1 Re1 8.9(15) . . . . ?
O10 U1 O1 Re1 -96.2(16) . . . . ?
O15 U1 O1 Re1 -167.5(11) . . . . ?
O20 U1 O1 Re1 104.9(16) . . . . ?
O16 U1 O1 Re1 -46.0(18) . . . . ?
O6 U1 O1 Re1 -174.8(17) . . . . ?
O11 U1 O1 Re1 60.4(18) . . . . ?
C9 P1 O5 U1 -53(3) . . . . ?
C5 P1 O5 U1 69(3) . . . . ?
C1 P1 O5 U1 -169(3) . . . . ?
O10 U1 O5 P1 -74(3) . . . . ?
O15 U1 O5 P1 34(3) . . . . ?
O20 U1 O5 P1 145(3) . . . . ?
O16 U1 O5 P1 -5(3) . . . . ?
O6 U1 O5 P1 -151(2) . . . . ?
O1 U1 O5 P1 -143(3) . . . . ?
O11 U1 O5 P1 75(3) . . . . ?
O9 Re2 O6 U1 166.5(15) . . . . ?
O7 Re2 O6 U1 -77.4(17) . . . . ?
O8 Re2 O6 U1 46.1(17) . . . . ?
O5 U1 O6 Re2 -159.6(12) . . . . ?
O10 U1 O6 Re2 118.0(16) . . . . ?
O15 U1 O6 Re2 16.6(15) . . . . ?
O20 U1 O6 Re2 -92.5(16) . . . . ?
O16 U1 O6 Re2 64.0(18) . . . . ?
O1 U1 O6 Re2 -167.5(17) . . . . ?
O11 U1 O6 Re2 -35.1(18) . . . . ?
C13 P2 O10 U1 -66(2) . . . . ?
C21 P2 O10 U1 174(2) . . . . ?
C17 P2 O10 U1 55(2) . . . . ?
O5 U1 O10 P2 -143(2) . . . . ?
O15 U1 O10 P2 77(2) . . . . ?
